data_4118870
loop_
_publ_author_name
'Agustin E. Pierri'
'Alessia Pallaoro'
'Guang Wu'
'Peter C. Ford'

_publ_section_title
;
 A Luminescent and Biocompatible PhotoCORM
;
_journal_name_full 'Journal of the American Chemical Society'
_journal_page_first 18197
_journal_page_last 18200
_journal_paper_doi 10.1021/ja3084434
_journal_volume 134
_journal_year 2012
_chemical_formula_sum 'C17 H17 F3 N2 O9 P Re S'
_chemical_formula_weight 699.56
_chemical_name_systematic
; 
 ? 
;
_space_group_IT_number 14
_symmetry_cell_setting monoclinic
_symmetry_space_group_name_Hall '-P 2ybc'
_symmetry_space_group_name_H-M 'P 1 21/c 1'
_atom_sites_solution_hydrogens geom
_atom_sites_solution_primary direct
_atom_sites_solution_secondary difmap
_audit_creation_method SHELXL-97
_cell_angle_alpha 90.00
_cell_angle_beta 94.3050(10)
_cell_angle_gamma 90.00
_cell_formula_units_Z 4
_cell_length_a 12.7662(8)
_cell_length_b 12.1448(8)
_cell_length_c 14.8497(10)
_cell_measurement_temperature 100(2)
_cell_volume 2295.8(3)
_computing_structure_refinement 'SHELXL-97 (Sheldrick, 2008)'
_computing_structure_solution 'SHELXS-97 (Sheldrick, 2008)'
_diffrn_ambient_temperature 100(2)
_diffrn_measured_fraction_theta_full 1.000
_diffrn_measured_fraction_theta_max 1.000
_diffrn_measurement_device_type 'Bruker Kappa Apex'
_diffrn_measurement_method 'Omega scan'
_diffrn_radiation_monochromator graphite
_diffrn_radiation_source 'fine-focus sealed tube'
_diffrn_radiation_type MoK\a
_diffrn_radiation_wavelength 0.71073
_diffrn_reflns_av_R_equivalents 0.0154
_diffrn_reflns_av_sigmaI/netI 0.0189
_diffrn_reflns_limit_h_max 19
_diffrn_reflns_limit_h_min -19
_diffrn_reflns_limit_k_max 18
_diffrn_reflns_limit_k_min -18
_diffrn_reflns_limit_l_max 22
_diffrn_reflns_limit_l_min -12
_diffrn_reflns_number 23091
_diffrn_reflns_theta_full 33.14
_diffrn_reflns_theta_max 33.14
_diffrn_reflns_theta_min 1.60
_exptl_absorpt_coefficient_mu 5.529
_exptl_absorpt_correction_T_max 0.7489
_exptl_absorpt_correction_T_min 0.6257
_exptl_absorpt_correction_type multi-scan
_exptl_absorpt_process_details sadabs
_exptl_crystal_colour yellow
_exptl_crystal_density_diffrn 2.024
_exptl_crystal_description block
_exptl_crystal_F_000 1352
_exptl_crystal_size_max 0.25
_exptl_crystal_size_mid 0.15
_exptl_crystal_size_min 0.10
_refine_diff_density_max 0.698
_refine_diff_density_min -0.647
_refine_diff_density_rms 0.090
_refine_ls_extinction_method none
_refine_ls_goodness_of_fit_ref 1.560
_refine_ls_hydrogen_treatment constr
_refine_ls_matrix_type full
_refine_ls_number_parameters 310
_refine_ls_number_reflns 8759
_refine_ls_number_restraints 0
_refine_ls_restrained_S_all 1.560
_refine_ls_R_factor_all 0.0212
_refine_ls_R_factor_gt 0.0160
_refine_ls_shift/su_max 0.004
_refine_ls_shift/su_mean 0.000
_refine_ls_structure_factor_coef Fsqd
_refine_ls_weighting_details 'calc w=1/[\s^2^(Fo^2^)+(0.0000P)^2^+0.0000P] where P=(Fo^2^+2Fc^2^)/3'
_refine_ls_weighting_scheme calc
_refine_ls_wR_factor_gt 0.0290
_refine_ls_wR_factor_ref 0.0296
_reflns_number_gt 7739
_reflns_number_total 8759
_reflns_threshold_expression >2sigma(I)
_cod_data_source_file ja3084434_si_001.cif
_cod_data_source_block a02222012_0m
_cod_database_code 4118870

loop_
_symmetry_equiv_pos_as_xyz
'x, y, z'
'-x, y+1/2, -z+1/2'
'-x, -y, -z'
'x, -y-1/2, z-1/2'

loop_
_atom_site_label
_atom_site_type_symbol
_atom_site_fract_x
_atom_site_fract_y
_atom_site_fract_z
_atom_site_U_iso_or_equiv
_atom_site_adp_type
_atom_site_occupancy
_atom_site_symmetry_multiplicity
_atom_site_calc_flag
_atom_site_refinement_flags
C1 C 0.08428(12) 0.09821(13) 0.88058(9) 0.0196(3) Uani 1 1 d .
C2 C 0.08290(11) 0.30496(12) 0.79681(9) 0.0171(3) Uani 1 1 d .
C3 C 0.25629(12) 0.17209(12) 0.79970(9) 0.0188(3) Uani 1 1 d .
C4 C 0.34382(11) 0.40993(12) 0.88754(9) 0.0172(3) Uani 1 1 d .
H4 H 0.3695 0.3657 0.8412 0.021 Uiso 1 1 calc R
C5 C 0.39635(12) 0.50639(12) 0.91242(10) 0.0214(3) Uani 1 1 d .
H5 H 0.4564 0.5285 0.8829 0.026 Uiso 1 1 calc R
C6 C 0.36041(13) 0.56995(12) 0.98061(11) 0.0242(3) Uani 1 1 d .
H6 H 0.3956 0.6362 0.9987 0.029 Uiso 1 1 calc R
C7 C 0.27235(12) 0.53621(12) 1.02251(10) 0.0214(3) Uani 1 1 d .
H7 H 0.2468 0.5788 1.0699 0.026 Uiso 1 1 calc R
C8 C 0.22206(11) 0.43944(11) 0.99438(9) 0.0148(3) Uani 1 1 d .
C9 C 0.12589(11) 0.39911(11) 1.03315(9) 0.0144(3) Uani 1 1 d .
C10 C 0.07923(12) 0.45153(12) 1.10309(9) 0.0187(3) Uani 1 1 d .
H10 H 0.1103 0.5156 1.1303 0.022 Uiso 1 1 calc R
C11 C -0.01288(12) 0.40953(12) 1.13267(10) 0.0202(3) Uani 1 1 d .
H11 H -0.0449 0.4437 1.1812 0.024 Uiso 1 1 calc R
C12 C -0.05789(12) 0.31736(13) 1.09094(10) 0.0206(3) Uani 1 1 d .
H12 H -0.1223 0.2886 1.1090 0.025 Uiso 1 1 calc R
C13 C -0.00735(12) 0.26793(12) 1.02257(9) 0.0176(3) Uani 1 1 d .
H13 H -0.0382 0.2045 0.9941 0.021 Uiso 1 1 calc R
C14 C 0.20992(13) 0.09986(14) 1.10856(10) 0.0239(3) Uani 1 1 d .
H14A H 0.1666 0.1641 1.1233 0.029 Uiso 1 1 calc R
H14B H 0.1618 0.0375 1.0936 0.029 Uiso 1 1 calc R
C15 C 0.33502(12) 0.00300(12) 0.96981(10) 0.0199(3) Uani 1 1 d .
H15A H 0.2761 -0.0457 0.9484 0.024 Uiso 1 1 calc R
H15B H 0.3767 0.0186 0.9177 0.024 Uiso 1 1 calc R
C16 C 0.39869(12) 0.20442(12) 1.05846(10) 0.0196(3) Uani 1 1 d .
H16A H 0.3781 0.2743 1.0866 0.023 Uiso 1 1 calc R
H16B H 0.4349 0.1579 1.1059 0.023 Uiso 1 1 calc R
C17 C 0.63002(14) 0.26346(14) 0.75455(12) 0.0286(4) Uani 1 1 d .
F1 F 0.56095(8) 0.18243(10) 0.76140(8) 0.0449(3) Uani 1 1 d .
F2 F 0.59406(9) 0.35204(9) 0.79529(8) 0.0481(3) Uani 1 1 d .
F3 F 0.63370(11) 0.28648(9) 0.66724(7) 0.0475(3) Uani 1 1 d .
N1 N 0.25764(9) 0.37694(9) 0.92693(7) 0.0140(2) Uani 1 1 d .
N2 N 0.08404(9) 0.30593(9) 0.99452(7) 0.0135(2) Uani 1 1 d .
O1 O 0.03152(10) 0.02103(10) 0.87975(8) 0.0344(3) Uani 1 1 d .
O2 O 0.03375(9) 0.34933(9) 0.74088(7) 0.0253(2) Uani 1 1 d .
O3 O 0.30607(9) 0.14066(10) 0.74348(7) 0.0284(3) Uani 1 1 d .
O4 O 0.27669(10) 0.07191(9) 1.18536(7) 0.0250(2) Uani 1 1 d .
H4O H 0.2594 0.0100 1.2047 0.038 Uiso 1 1 calc R
O5 O 0.39976(9) -0.05385(9) 1.03679(7) 0.0261(2) Uani 1 1 d .
H5O H 0.3620 -0.0923 1.0684 0.039 Uiso 1 1 calc R
O6 O 0.46743(8) 0.22658(9) 0.98996(8) 0.0223(2) Uani 1 1 d .
H6O H 0.5053 0.1712 0.9827 0.033 Uiso 1 1 calc R
O7 O 0.73973(10) 0.19625(10) 0.89653(7) 0.0278(3) Uani 1 1 d .
O8 O 0.78673(9) 0.13016(9) 0.75078(7) 0.0243(2) Uani 1 1 d .
O9 O 0.82168(10) 0.32079(10) 0.79527(8) 0.0330(3) Uani 1 1 d .
P P 0.28096(3) 0.13297(3) 1.00916(2) 0.01327(7) Uani 1 1 d .
Re1 Re 0.170682(4) 0.227282(4) 0.891208(3) 0.01206(2) Uani 1 1 d .
S S 0.75942(3) 0.22377(3) 0.80463(2) 0.01802(7) Uani 1 1 d .

loop_
_atom_site_aniso_label
_atom_site_aniso_U_11
_atom_site_aniso_U_22
_atom_site_aniso_U_33
_atom_site_aniso_U_23
_atom_site_aniso_U_13
_atom_site_aniso_U_12
C1 0.0184(7) 0.0232(7) 0.0177(6) -0.0058(6) 0.0040(6) -0.0029(6)
C2 0.0146(7) 0.0205(7) 0.0166(6) -0.0022(5) 0.0039(5) -0.0032(5)
C3 0.0185(7) 0.0207(7) 0.0170(6) 0.0013(5) 0.0007(5) -0.0031(6)
C4 0.0144(7) 0.0198(7) 0.0173(6) 0.0054(5) 0.0007(5) -0.0010(5)
C5 0.0167(7) 0.0217(7) 0.0255(7) 0.0091(6) -0.0012(6) -0.0055(6)
C6 0.0226(8) 0.0170(7) 0.0320(8) 0.0021(6) -0.0046(7) -0.0070(6)
C7 0.0209(8) 0.0158(6) 0.0271(7) -0.0018(6) -0.0022(6) -0.0030(6)
C8 0.0136(7) 0.0129(6) 0.0173(6) 0.0019(5) -0.0022(5) 0.0004(5)
C9 0.0143(6) 0.0138(6) 0.0149(6) 0.0008(5) -0.0013(5) -0.0002(5)
C10 0.0208(7) 0.0161(6) 0.0189(6) -0.0019(5) -0.0005(6) 0.0026(6)
C11 0.0221(8) 0.0210(7) 0.0180(6) -0.0013(6) 0.0046(6) 0.0053(6)
C12 0.0171(7) 0.0231(7) 0.0220(7) 0.0021(6) 0.0053(6) 0.0021(6)
C13 0.0154(7) 0.0182(6) 0.0195(6) -0.0004(6) 0.0028(5) -0.0024(6)
C14 0.0197(8) 0.0340(9) 0.0186(7) 0.0082(6) 0.0066(6) 0.0056(7)
C15 0.0214(8) 0.0153(6) 0.0236(7) 0.0018(6) 0.0055(6) 0.0024(6)
C16 0.0154(7) 0.0212(7) 0.0215(6) -0.0009(5) -0.0024(6) -0.0012(5)
C17 0.0269(9) 0.0296(8) 0.0289(8) -0.0058(7) -0.0006(7) 0.0036(7)
F1 0.0218(6) 0.0546(7) 0.0576(7) -0.0134(6) -0.0010(5) -0.0104(5)
F2 0.0427(7) 0.0423(7) 0.0579(7) -0.0178(6) -0.0048(6) 0.0206(5)
F3 0.0609(8) 0.0503(7) 0.0291(5) 0.0061(5) -0.0111(5) 0.0124(6)
N1 0.0133(6) 0.0140(5) 0.0143(5) 0.0022(4) -0.0010(4) -0.0013(4)
N2 0.0122(5) 0.0144(5) 0.0140(5) -0.0001(4) 0.0013(4) 0.0001(4)
O1 0.0321(7) 0.0308(7) 0.0409(7) -0.0121(6) 0.0078(6) -0.0165(6)
O2 0.0195(6) 0.0358(7) 0.0204(5) 0.0059(5) 0.0007(4) 0.0034(5)
O3 0.0288(6) 0.0355(7) 0.0222(5) -0.0034(5) 0.0114(5) 0.0024(5)
O4 0.0331(7) 0.0251(6) 0.0165(5) 0.0059(4) -0.0005(5) -0.0030(5)
O5 0.0265(6) 0.0237(6) 0.0295(6) 0.0118(5) 0.0115(5) 0.0100(5)
O6 0.0149(5) 0.0167(5) 0.0357(6) 0.0041(5) 0.0054(5) 0.0005(4)
O7 0.0329(7) 0.0322(6) 0.0188(5) 0.0012(5) 0.0050(5) -0.0052(5)
O8 0.0284(6) 0.0195(5) 0.0260(5) -0.0013(4) 0.0087(5) 0.0015(5)
O9 0.0317(7) 0.0274(6) 0.0417(7) -0.0062(5) 0.0146(6) -0.0152(5)
P 0.01240(16) 0.01405(15) 0.01362(14) 0.00030(12) 0.00265(13) -0.00069(13)
Re1 0.01100(2) 0.01391(2) 0.01132(2) -0.00098(2) 0.00112(2) -0.00212(2)
S 0.01700(17) 0.01825(16) 0.01928(15) -0.00078(14) 0.00451(13) -0.00407(14)

loop_
_atom_type_symbol
_atom_type_description
_atom_type_scat_dispersion_real
_atom_type_scat_dispersion_imag
_atom_type_scat_source
C C 0.0033 0.0016 'International Tables Vol C Tables 4.2.6.8 and 6.1.1.4'
H H 0.0000 0.0000 'International Tables Vol C Tables 4.2.6.8 and 6.1.1.4'
N N 0.0061 0.0033 'International Tables Vol C Tables 4.2.6.8 and 6.1.1.4'
O O 0.0106 0.0060 'International Tables Vol C Tables 4.2.6.8 and 6.1.1.4'
F F 0.0171 0.0103 'International Tables Vol C Tables 4.2.6.8 and 6.1.1.4'
P P 0.1023 0.0942 'International Tables Vol C Tables 4.2.6.8 and 6.1.1.4'
S S 0.1246 0.1234 'International Tables Vol C Tables 4.2.6.8 and 6.1.1.4'
Re Re -1.0185 7.2310 'International Tables Vol C Tables 4.2.6.8 and 6.1.1.4'

loop_
_geom_angle_atom_site_label_1
_geom_angle_atom_site_label_2
_geom_angle_atom_site_label_3
_geom_angle
O1 C1 Re1 175.82(13)
O2 C2 Re1 178.47(13)
O3 C3 Re1 178.33(13)
N1 C4 C5 122.06(14)
N1 C4 H4 119.0
C5 C4 H4 119.0
C6 C5 C4 119.20(15)
C6 C5 H5 120.4
C4 C5 H5 120.4
C5 C6 C7 119.32(14)
C5 C6 H6 120.3
C7 C6 H6 120.3
C8 C7 C6 119.15(15)
C8 C7 H7 120.4
C6 C7 H7 120.4
N1 C8 C7 121.40(14)
N1 C8 C9 115.76(12)
C7 C8 C9 122.83(13)
N2 C9 C10 121.30(13)
N2 C9 C8 115.02(12)
C10 C9 C8 123.67(13)
C11 C10 C9 119.38(13)
C11 C10 H10 120.3
C9 C10 H10 120.3
C12 C11 C10 119.38(14)
C12 C11 H11 120.3
C10 C11 H11 120.3
C13 C12 C11 118.68(15)
C13 C12 H12 120.7
C11 C12 H12 120.7
N2 C13 C12 122.75(14)
N2 C13 H13 118.6
C12 C13 H13 118.6
O4 C14 P 113.42(11)
O4 C14 H14A 108.9
P C14 H14A 108.9
O4 C14 H14B 108.9
P C14 H14B 108.9
H14A C14 H14B 107.7
O5 C15 P 114.03(10)
O5 C15 H15A 108.7
P C15 H15A 108.7
O5 C15 H15B 108.7
P C15 H15B 108.7
H15A C15 H15B 107.6
O6 C16 P 109.59(9)
O6 C16 H16A 109.8
P C16 H16A 109.8
O6 C16 H16B 109.8
P C16 H16B 109.8
H16A C16 H16B 108.2
F3 C17 F1 107.58(14)
F3 C17 F2 108.14(14)
F1 C17 F2 108.03(15)
F3 C17 S 110.83(13)
F1 C17 S 111.00(12)
F2 C17 S 111.13(11)
C4 N1 C8 118.86(12)
C4 N1 Re1 124.20(9)
C8 N1 Re1 116.93(9)
C13 N2 C9 118.42(12)
C13 N2 Re1 124.33(9)
C9 N2 Re1 117.25(10)
C14 O4 H4O 109.5
C15 O5 H5O 109.5
C16 O6 H6O 109.5
C14 P C15 106.75(7)
C14 P C16 102.82(7)
C15 P C16 102.52(7)
C14 P Re1 112.70(5)
C15 P Re1 112.60(5)
C16 P Re1 118.23(5)
C1 Re1 C3 90.62(6)
C1 Re1 C2 92.29(6)
C3 Re1 C2 89.26(6)
C1 Re1 N1 169.70(5)
C3 Re1 N1 99.01(5)
C2 Re1 N1 91.49(5)
C1 Re1 N2 95.57(5)
C3 Re1 N2 173.79(5)
C2 Re1 N2 89.97(5)
N1 Re1 N2 74.85(4)
C1 Re1 P 88.44(5)
C3 Re1 P 90.90(4)
C2 Re1 P 179.25(4)
N1 Re1 P 87.76(3)
N2 Re1 P 89.79(3)
O9 S O7 114.74(7)
O9 S O8 115.69(7)
O7 S O8 113.97(7)
O9 S C17 103.58(8)
O7 S C17 103.27(8)
O8 S C17 103.33(7)

loop_
_geom_bond_atom_site_label_1
_geom_bond_atom_site_label_2
_geom_bond_distance
C1 O1 1.1537(18)
C1 Re1 1.9164(15)
C2 O2 1.1383(17)
C2 Re1 1.9685(14)
C3 O3 1.1516(17)
C3 Re1 1.9270(15)
C4 N1 1.3453(18)
C4 C5 1.386(2)
C4 H4 0.9500
C5 C6 1.379(2)
C5 H5 0.9500
C6 C7 1.387(2)
C6 H6 0.9500
C7 C8 1.389(2)
C7 H7 0.9500
C8 N1 1.3616(17)
C8 C9 1.478(2)
C9 N2 1.3598(17)
C9 C10 1.390(2)
C10 C11 1.383(2)
C10 H10 0.9500
C11 C12 1.383(2)
C11 H11 0.9500
C12 C13 1.380(2)
C12 H12 0.9500
C13 N2 1.3493(18)
C13 H13 0.9500
C14 O4 1.4129(17)
C14 P 1.8341(15)
C14 H14A 0.9900
C14 H14B 0.9900
C15 O5 1.4232(17)
C15 P 1.8358(15)
C15 H15A 0.9900
C15 H15B 0.9900
C16 O6 1.4181(18)
C16 P 1.8393(14)
C16 H16A 0.9900
C16 H16B 0.9900
C17 F3 1.331(2)
C17 F1 1.330(2)
C17 F2 1.3325(19)
C17 S 1.8248(18)
N1 Re1 2.1746(11)
N2 Re1 2.1782(12)
O4 H4O 0.8400
O5 H5O 0.8400
O6 H6O 0.8400
O7 S 1.4452(11)
O8 S 1.4475(11)
O9 S 1.4340(12)
P Re1 2.4478(4)

loop_
_geom_torsion_atom_site_label_1
_geom_torsion_atom_site_label_2
_geom_torsion_atom_site_label_3
_geom_torsion_atom_site_label_4
_geom_torsion
N1 C4 C5 C6 1.0(2)
C4 C5 C6 C7 -0.2(2)
C5 C6 C7 C8 -0.4(2)
C6 C7 C8 N1 0.3(2)
C6 C7 C8 C9 -178.00(13)
N1 C8 C9 N2 -1.59(17)
C7 C8 C9 N2 176.78(13)
N1 C8 C9 C10 179.19(12)
C7 C8 C9 C10 -2.4(2)
N2 C9 C10 C11 -1.5(2)
C8 C9 C10 C11 177.72(13)
C9 C10 C11 C12 -1.2(2)
C10 C11 C12 C13 2.0(2)
C11 C12 C13 N2 -0.2(2)
C5 C4 N1 C8 -1.1(2)
C5 C4 N1 Re1 179.71(10)
C7 C8 N1 C4 0.47(19)
C9 C8 N1 C4 178.86(11)
C7 C8 N1 Re1 179.69(10)
C9 C8 N1 Re1 -1.92(14)
C12 C13 N2 C9 -2.4(2)
C12 C13 N2 Re1 177.20(10)
C10 C9 N2 C13 3.24(19)
C8 C9 N2 C13 -176.00(12)
C10 C9 N2 Re1 -176.41(10)
C8 C9 N2 Re1 4.35(15)
O4 C14 P C15 71.23(13)
O4 C14 P C16 -36.26(13)
O4 C14 P Re1 -164.64(9)
O5 C15 P C14 -55.94(13)
O5 C15 P C16 51.76(12)
O5 C15 P Re1 179.88(9)
O6 C16 P C14 174.52(10)
O6 C16 P C15 63.84(11)
O6 C16 P Re1 -60.64(11)
O1 C1 Re1 C3 146(2)
O1 C1 Re1 C2 -124(2)
O1 C1 Re1 N1 -13(2)
O1 C1 Re1 N2 -34(2)
O1 C1 Re1 P 55(2)
O3 C3 Re1 C1 98(5)
O3 C3 Re1 C2 5(5)
O3 C3 Re1 N1 -86(5)
O3 C3 Re1 N2 -78(5)
O3 C3 Re1 P -174(100)
O2 C2 Re1 C1 -101(5)
O2 C2 Re1 C3 -10(5)
O2 C2 Re1 N1 89(5)
O2 C2 Re1 N2 164(5)
O2 C2 Re1 P 93(6)
C4 N1 Re1 C1 160.3(3)
C8 N1 Re1 C1 -18.9(3)
C4 N1 Re1 C3 1.33(11)
C8 N1 Re1 C3 -177.84(9)
C4 N1 Re1 C2 -88.16(11)
C8 N1 Re1 C2 92.67(10)
C4 N1 Re1 N2 -177.72(11)
C8 N1 Re1 N2 3.11(9)
C4 N1 Re1 P 91.89(10)
C8 N1 Re1 P -87.29(9)
C13 N2 Re1 C1 -7.52(12)
C9 N2 Re1 C1 172.12(10)
C13 N2 Re1 C3 167.7(4)
C9 N2 Re1 C3 -12.7(5)
C13 N2 Re1 C2 84.78(11)
C9 N2 Re1 C2 -95.59(10)
C13 N2 Re1 N1 176.34(12)
C9 N2 Re1 N1 -4.03(9)
C13 N2 Re1 P -95.93(11)
C9 N2 Re1 P 83.71(9)
C14 P Re1 C1 -62.99(8)
C15 P Re1 C1 57.84(7)
C16 P Re1 C1 177.18(7)
C14 P Re1 C3 -153.58(8)
C15 P Re1 C3 -32.75(7)
C16 P Re1 C3 86.59(7)
C14 P Re1 C2 104(3)
C15 P Re1 C2 -136(3)
C16 P Re1 C2 -16(3)
C14 P Re1 N1 107.44(7)
C15 P Re1 N1 -131.73(6)
C16 P Re1 N1 -12.39(6)
C14 P Re1 N2 32.59(7)
C15 P Re1 N2 153.42(6)
C16 P Re1 N2 -87.24(6)
F3 C17 S O9 63.11(13)
F1 C17 S O9 -177.41(11)
F2 C17 S O9 -57.16(14)
F3 C17 S O7 -176.94(12)
F1 C17 S O7 -57.46(13)
F2 C17 S O7 62.79(14)
F3 C17 S O8 -57.93(13)
F1 C17 S O8 61.55(13)
F2 C17 S O8 -178.20(12)
